data_7033912
loop_
_publ_author_name
'Dhayal, Rajendra S.'
'Liao, Jian-Hong'
'Hou, Hsing-Nan'
'Ervilita, Ria'
'Liao, Ping-Kuei'
'Liu, C. W.'

_publ_section_title
;
 Copper(i) diselenocarbamate clusters: synthesis, structures and
 single-source precursors for Cu and Se composite materials.
;
_journal_issue 12
_journal_name_full 'Dalton transactions (Cambridge, England : 2003)'
_journal_page_first 5898
_journal_page_last 5908
_journal_paper_doi 10.1039/c4dt03810j
_journal_volume 44
_journal_year 2015
_chemical_formula_sum 'C36 H73 Cu8 F6 N6 O2 P Se12'
_chemical_formula_weight 2222.81
_chemical_properties_physical 'Air-sensitive, Heat-sensitive'
_space_group_crystal_system tetragonal
_space_group_IT_number 85
_space_group_name_Hall '-P 4a'
_space_group_name_H-M_alt 'P 4/n'
_symmetry_space_group_name_Hall '-P 4a'
_symmetry_space_group_name_H-M 'P 4/n :2'
_atom_sites_solution_hydrogens mixed
_audit_block_doi 10.5517/cc13tk7q
_audit_creation_method SHELXL-2014/7
_audit_update_record
;
2015-01-21 deposited with the CCDC.
2015-02-05 downloaded from the CCDC.
;
_cell_angle_alpha 90
_cell_angle_beta 90
_cell_angle_gamma 90
_cell_formula_units_Z 4
_cell_length_a 23.6157(11)
_cell_length_b 23.6157(11)
_cell_length_c 12.1113(6)
_cell_measurement_reflns_used 9075
_cell_measurement_temperature 296(2)
_cell_measurement_theta_max 26.32
_cell_measurement_theta_min 2.41
_cell_volume 6754.5(6)
_computing_cell_refinement 'Bruker SAINT (Bruker APEX2 v2014.11-0)'
_computing_data_collection 'Bruker APEX2 v2014.11-0'
_computing_data_reduction 'Bruker SAINT (Bruker APEX2 v2014.11-0)'
_computing_molecular_graphics 'Bruker SHELXTL'
_computing_publication_material 'Bruker SHELXTL'
_computing_structure_refinement 'SHELXL-2014/7 (Sheldrick, 2014)'
_computing_structure_solution 'SHELXS-97 (Sheldrick 2008)'
_diffrn_ambient_temperature 296(2)
_diffrn_measured_fraction_theta_full 0.999
_diffrn_measured_fraction_theta_max 0.998
_diffrn_measurement_device_type 'Bruker APEX-II CCD'
_diffrn_measurement_method '\f and \w scans'
_diffrn_radiation_type MoK\a
_diffrn_radiation_wavelength 0.71073
_diffrn_reflns_av_R_equivalents 0.0422
_diffrn_reflns_av_unetI/netI 0.0290
_diffrn_reflns_Laue_measured_fraction_full 0.999
_diffrn_reflns_Laue_measured_fraction_max 0.998
_diffrn_reflns_limit_h_max 25
_diffrn_reflns_limit_h_min -29
_diffrn_reflns_limit_k_max 28
_diffrn_reflns_limit_k_min -29
_diffrn_reflns_limit_l_max 15
_diffrn_reflns_limit_l_min -15
_diffrn_reflns_number 44703
_diffrn_reflns_point_group_measured_fraction_full 0.999
_diffrn_reflns_point_group_measured_fraction_max 0.998
_diffrn_reflns_theta_full 25.242
_diffrn_reflns_theta_max 26.398
_diffrn_reflns_theta_min 1.890
_exptl_absorpt_coefficient_mu 9.009
_exptl_absorpt_correction_T_max 0.7454
_exptl_absorpt_correction_T_min 0.4142
_exptl_absorpt_correction_type multi-scan
_exptl_absorpt_process_details SADABS
_exptl_crystal_colour yellow
_exptl_crystal_density_diffrn 2.186
_exptl_crystal_description prism
_exptl_crystal_F_000 4224
_exptl_crystal_size_max 0.380
_exptl_crystal_size_mid 0.290
_exptl_crystal_size_min 0.230
_refine_diff_density_max 0.601
_refine_diff_density_min -0.566
_refine_diff_density_rms 0.103
_refine_ls_extinction_method none
_refine_ls_goodness_of_fit_ref 1.074
_refine_ls_hydrogen_treatment mixed
_refine_ls_matrix_type full
_refine_ls_number_parameters 365
_refine_ls_number_reflns 6935
_refine_ls_number_restraints 5
_refine_ls_restrained_S_all 1.081
_refine_ls_R_factor_all 0.0471
_refine_ls_R_factor_gt 0.0338
_refine_ls_shift/su_max 0.001
_refine_ls_shift/su_mean 0.000
_refine_ls_structure_factor_coef Fsqd
_refine_ls_weighting_details 'w=1/[\s^2^(Fo^2^)+(0.0342P)^2^+11.4423P] where P=(Fo^2^+2Fc^2^)/3'
_refine_ls_weighting_scheme calc
_refine_ls_wR_factor_gt 0.0786
_refine_ls_wR_factor_ref 0.0833
_reflns_Friedel_coverage 0.000
_reflns_number_gt 5642
_reflns_number_total 6935
_reflns_threshold_expression 'I > 2\s(I)'
_cod_data_source_file c4dt03810j2.cif
_cod_data_source_block 3H
_cod_depositor_comments 'Adding full bibliography for 7033910--7033914.cif.'
_cod_original_cell_volume 6754.5(7)
_cod_database_code 7033912
_shelx_shelxl_version_number 2014/7
_shelx_space_group_comment
; 
The symmetry employed for this shelxl refinement is uniquely defined 
by the following loop, which should always be used as a source of 
symmetry information in preference to the above space-group names. 
They are only intended as comments. 
;
_shelx_estimated_absorpt_t_min 0.131
_shelx_estimated_absorpt_t_max 0.231

loop_
_space_group_symop_operation_xyz
'x, y, z'
'-x+1/2, -y+1/2, z'
'-y+1/2, x, z'
'y, -x+1/2, z'
'-x, -y, -z'
'x-1/2, y-1/2, -z'
'y-1/2, -x, -z'
'-y, x-1/2, -z'

loop_
_atom_site_label
_atom_site_type_symbol
_atom_site_fract_x
_atom_site_fract_y
_atom_site_fract_z
_atom_site_U_iso_or_equiv
_atom_site_adp_type
_atom_site_occupancy
_atom_site_site_symmetry_order
_atom_site_calc_flag
_atom_site_refinement_flags_posn
_atom_site_refinement_flags_adp
_atom_site_refinement_flags_occupancy
C1 C 0.65008(18) 0.58219(16) 0.0627(4) 0.0366(9) Uani 1 1 d . . .
C2 C 0.7135(2) 0.6166(3) 0.2078(5) 0.0676(16) Uani 1 1 d . . .
H2A H 0.6819 0.6395 0.2325 0.081 Uiso 1 1 calc R U .
H2B H 0.7467 0.6408 0.2039 0.081 Uiso 1 1 calc R U .
C3 C 0.7240(4) 0.5699(3) 0.2897(6) 0.102(2) Uani 1 1 d . . .
H3A H 0.6923 0.5445 0.2900 0.154 Uiso 1 1 calc R U .
H3B H 0.7288 0.5858 0.3621 0.154 Uiso 1 1 calc R U .
H3C H 0.7576 0.5496 0.2694 0.154 Uiso 1 1 calc R U .
C4 C 0.7525(2) 0.5835(3) 0.0292(6) 0.0688(17) Uani 1 1 d . . .
H4A H 0.7833 0.5717 0.0770 0.083 Uiso 1 1 calc R U .
H4B H 0.7449 0.5528 -0.0220 0.083 Uiso 1 1 calc R U .
C5 C 0.7699(3) 0.6336(3) -0.0328(7) 0.093(2) Uani 1 1 d . . .
H5A H 0.7409 0.6433 -0.0851 0.139 Uiso 1 1 calc R U .
H5B H 0.8045 0.6257 -0.0712 0.139 Uiso 1 1 calc R U .
H5C H 0.7755 0.6646 0.0172 0.139 Uiso 1 1 calc R U .
C6 C 0.43322(17) 0.57289(19) 0.2862(3) 0.0381(9) Uani 1 1 d . . .
C7 C 0.3881(2) 0.6545(2) 0.3759(5) 0.0676(16) Uani 1 1 d . . .
H7A H 0.3644 0.6576 0.4411 0.081 Uiso 1 1 calc R U .
H7B H 0.3637 0.6570 0.3116 0.081 Uiso 1 1 calc R U .
C8 C 0.4293(3) 0.7025(3) 0.3743(7) 0.103(3) Uani 1 1 d . . .
H8A H 0.4536 0.7000 0.4376 0.154 Uiso 1 1 calc R U .
H8B H 0.4090 0.7378 0.3762 0.154 Uiso 1 1 calc R U .
H8C H 0.4516 0.7006 0.3082 0.154 Uiso 1 1 calc R U .
C9 C 0.4242(3) 0.5746(3) 0.4877(4) 0.0742(18) Uani 1 1 d . . .
H9A H 0.4293 0.6049 0.5407 0.089 Uiso 1 1 calc R U .
H9B H 0.4579 0.5511 0.4889 0.089 Uiso 1 1 calc R U .
C10 C 0.3733(4) 0.5393(5) 0.5206(6) 0.127(4) Uani 1 1 d . . .
H10A H 0.3413 0.5636 0.5322 0.191 Uiso 1 1 calc R U .
H10B H 0.3815 0.5191 0.5875 0.191 Uiso 1 1 calc R U .
H10C H 0.3648 0.5127 0.4629 0.191 Uiso 1 1 calc R U .
C11 C 0.42399(19) 0.63403(19) -0.1605(3) 0.0415(10) Uani 1 1 d . . .
C12 C 0.4197(3) 0.7389(2) -0.1776(6) 0.0798(19) Uani 1 1 d . . .
H12A H 0.4497 0.7391 -0.1230 0.096 Uiso 1 1 calc R U .
H12B H 0.3904 0.7647 -0.1528 0.096 Uiso 1 1 calc R U .
C13 C 0.4427(4) 0.7592(3) -0.2858(7) 0.112(3) Uani 1 1 d . . .
H13A H 0.4731 0.7349 -0.3087 0.168 Uiso 1 1 calc R U .
H13B H 0.4566 0.7972 -0.2776 0.168 Uiso 1 1 calc R U .
H13C H 0.4132 0.7586 -0.3403 0.168 Uiso 1 1 calc R U .
C14 C 0.3358(3) 0.6784(3) -0.2210(6) 0.084(2) Uani 1 1 d . . .
H14A H 0.3294 0.6437 -0.2622 0.101 Uiso 1 1 calc R U .
H14B H 0.3282 0.7100 -0.2700 0.101 Uiso 1 1 calc R U .
C15 C 0.2945(3) 0.6806(4) -0.1246(8) 0.120(3) Uani 1 1 d . . .
H15A H 0.2564 0.6790 -0.1521 0.180 Uiso 1 1 calc R U .
H15B H 0.3012 0.6489 -0.0766 0.180 Uiso 1 1 calc R U .
H15C H 0.2999 0.7152 -0.0843 0.180 Uiso 1 1 calc R U .
C16 C 0.5975(8) 0.6208(7) 0.4900(14) 0.321(15) Uani 1 1 d D . .
H16A H 0.6355 0.6078 0.5015 0.481 Uiso 1 1 calc R U .
H16B H 0.5716 0.5898 0.5001 0.481 Uiso 1 1 calc R U .
H16C H 0.5938 0.6354 0.4164 0.481 Uiso 1 1 calc R U .
C17 C 0.5844(5) 0.6655(6) 0.5696(10) 0.188(8) Uani 1 1 d D . .
C18 C 0.6236(7) 0.6868(10) 0.6525(11) 0.38(2) Uani 1 1 d D . .
H18A H 0.6589 0.6668 0.6468 0.571 Uiso 1 1 calc R U .
H18B H 0.6299 0.7265 0.6407 0.571 Uiso 1 1 calc R U .
H18C H 0.6078 0.6810 0.7247 0.571 Uiso 1 1 calc R U .
Cu1 Cu 0.44876(6) 0.44233(6) 0.15073(11) 0.0401(3) Uani 0.5 1 d . . P
Cu2 Cu 0.39663(6) 0.53775(5) 0.02557(10) 0.0407(3) Uani 0.5 1 d . . P
Cu3 Cu 0.50600(5) 0.60653(6) 0.05580(10) 0.0371(3) Uani 0.5 1 d . . P
Cu4 Cu 0.55103(5) 0.50770(5) 0.19248(11) 0.0374(3) Uani 0.5 1 d . . P
Cu5 Cu 0.46414(5) 0.45980(6) 0.10449(12) 0.0392(3) Uani 0.5 1 d . . P
Cu6 Cu 0.43021(6) 0.52643(5) 0.01630(9) 0.0392(3) Uani 0.5 1 d . . P
Cu7 Cu 0.50373(5) 0.57261(6) 0.03993(9) 0.0390(3) Uani 0.5 1 d . . P
Cu8 Cu 0.53572(5) 0.50617(5) 0.13085(12) 0.0393(3) Uani 0.5 1 d . . P
F1 F 0.6929(2) 0.7154(2) 0.4022(4) 0.1203(16) Uani 1 1 d . . .
F2 F 0.7500 0.7500 0.5345(7) 0.118(3) Uani 1 4 d S T P
F3 F 0.7500 0.7500 0.2743(6) 0.085(2) Uani 1 4 d S T P
F4 F 0.2500 0.7500 0.3733(6) 0.205(5) Uani 1 2 d S T P
F5 F 0.2630(2) 0.68505(18) 0.4990(5) 0.138(2) Uani 1 1 d . . .
N1 N 0.70114(15) 0.59379(16) 0.0972(4) 0.0483(10) Uani 1 1 d . . .
N2 N 0.41693(16) 0.59895(18) 0.3762(3) 0.0492(10) Uani 1 1 d . . .
N3 N 0.39571(19) 0.68053(17) -0.1861(4) 0.0579(11) Uani 1 1 d . . .
O1 O 0.5393(6) 0.6839(8) 0.5622(10) 0.312(9) Uani 1 1 d D . .
P1 P 0.7500 0.7500 0.4060(3) 0.0685(8) Uani 1 4 d S T P
P2 P 0.2500 0.7500 0.5000 0.0654(8) Uani 1 4 d S T P
Se1 Se 0.35921(2) 0.45126(2) 0.07832(4) 0.04701(13) Uani 1 1 d . . .
Se2 Se 0.58762(2) 0.59801(2) 0.15689(4) 0.04097(11) Uani 1 1 d . . .
Se3 Se 0.61370(2) 0.43598(2) 0.15998(4) 0.04612(12) Uani 1 1 d . . .
Se4 Se 0.50189(2) 0.64092(2) -0.12364(4) 0.04678(13) Uani 1 1 d . . .
Se5 Se 0.47038(2) 0.50164(2) 0.29757(4) 0.04640(12) Uani 1 1 d . . .
Se6 Se 0.41957(2) 0.60788(2) 0.14796(4) 0.04489(12) Uani 1 1 d . . .
H0 H 0.5000 0.5000 0.0000 0.047(18) Uiso 1 2 d S . P

loop_
_atom_site_aniso_label
_atom_site_aniso_U_11
_atom_site_aniso_U_22
_atom_site_aniso_U_33
_atom_site_aniso_U_23
_atom_site_aniso_U_13
_atom_site_aniso_U_12
C1 0.036(2) 0.023(2) 0.051(3) 0.0015(17) -0.0044(19) 0.0008(16)
C2 0.051(3) 0.069(4) 0.083(4) -0.016(3) -0.023(3) -0.007(3)
C3 0.102(6) 0.114(6) 0.091(5) 0.008(5) -0.037(5) 0.011(5)
C4 0.027(3) 0.077(4) 0.103(5) -0.018(3) -0.001(3) 0.002(2)
C5 0.053(4) 0.091(5) 0.134(6) -0.005(5) 0.026(4) -0.014(3)
C6 0.030(2) 0.049(3) 0.035(2) -0.0079(19) 0.0033(17) -0.0024(18)
C7 0.061(3) 0.074(4) 0.068(4) -0.032(3) 0.007(3) 0.021(3)
C8 0.098(6) 0.071(5) 0.139(7) -0.044(5) -0.009(5) 0.009(4)
C9 0.076(4) 0.110(5) 0.037(3) -0.022(3) -0.001(3) 0.016(4)
C10 0.117(7) 0.215(11) 0.049(4) 0.016(5) 0.029(4) -0.024(7)
C11 0.047(3) 0.045(3) 0.032(2) 0.0040(19) -0.0068(19) 0.013(2)
C12 0.100(5) 0.048(3) 0.092(5) 0.011(3) -0.011(4) 0.024(3)
C13 0.155(8) 0.073(5) 0.109(6) 0.033(4) -0.003(6) 0.006(5)
C14 0.081(4) 0.072(4) 0.099(5) 0.020(4) -0.034(4) 0.036(4)
C15 0.073(5) 0.123(7) 0.164(9) -0.019(6) 0.008(5) 0.046(5)
C16 0.38(3) 0.200(18) 0.38(3) -0.013(18) 0.25(3) -0.101(18)
C17 0.133(11) 0.29(2) 0.141(11) 0.081(13) 0.066(10) 0.025(12)
C18 0.209(18) 0.82(6) 0.111(11) 0.06(2) 0.001(11) -0.22(3)
Cu1 0.0402(7) 0.0384(7) 0.0418(7) 0.0021(5) 0.0009(5) -0.0001(5)
Cu2 0.0398(7) 0.0381(6) 0.0443(6) -0.0032(5) -0.0023(6) 0.0026(5)
Cu3 0.0338(6) 0.0352(6) 0.0423(6) 0.0003(5) -0.0017(4) 0.0017(5)
Cu4 0.0364(6) 0.0339(6) 0.0418(6) -0.0005(5) -0.0023(5) 0.0035(4)
Cu5 0.0355(7) 0.0378(7) 0.0444(7) -0.0059(6) -0.0051(5) 0.0054(5)
Cu6 0.0437(7) 0.0360(6) 0.0381(6) 0.0001(5) -0.0028(6) -0.0019(5)
Cu7 0.0322(6) 0.0469(7) 0.0379(6) 0.0037(6) -0.0007(4) 0.0032(6)
Cu8 0.0350(6) 0.0309(6) 0.0519(7) -0.0003(6) 0.0052(6) 0.0026(4)
F1 0.098(3) 0.144(4) 0.118(4) 0.006(3) 0.016(3) -0.043(3)
F2 0.143(5) 0.143(5) 0.068(5) 0.000 0.000 0.000
F3 0.090(3) 0.090(3) 0.073(5) 0.000 0.000 0.000
F4 0.349(14) 0.205(9) 0.063(4) 0.000 0.000 -0.178(10)
F5 0.120(4) 0.072(3) 0.224(6) 0.003(3) 0.070(4) 0.009(3)
N1 0.0271(19) 0.045(2) 0.073(3) -0.0088(19) -0.0075(18) 0.0005(16)
N2 0.038(2) 0.066(3) 0.043(2) -0.0182(19) 0.0019(17) 0.0065(18)
N3 0.066(3) 0.045(2) 0.062(3) 0.011(2) -0.012(2) 0.021(2)
O1 0.244(14) 0.50(3) 0.188(11) -0.051(13) 0.002(10) 0.117(17)
P1 0.0632(12) 0.0632(12) 0.079(2) 0.000 0.000 0.000
P2 0.0687(12) 0.0687(12) 0.0589(17) 0.000 0.000 0.000
Se1 0.0332(2) 0.0566(3) 0.0512(3) -0.0080(2) 0.00748(19) -0.0090(2)
Se2 0.0362(2) 0.0368(2) 0.0499(3) -0.00959(19) -0.00156(19) -0.00333(17)
Se3 0.0418(3) 0.0429(3) 0.0537(3) -0.0004(2) -0.0170(2) 0.00782(19)
Se4 0.0504(3) 0.0331(2) 0.0569(3) 0.0114(2) -0.0068(2) -0.00105(19)
Se5 0.0593(3) 0.0477(3) 0.0322(2) 0.00142(19) 0.0051(2) 0.0110(2)
Se6 0.0487(3) 0.0421(3) 0.0439(2) -0.00375(19) 0.0050(2) 0.0162(2)

loop_
_atom_type_symbol
_atom_type_description
_atom_type_scat_dispersion_real
_atom_type_scat_dispersion_imag
_atom_type_scat_source
C C 0.0033 0.0016 'International Tables Vol C Tables 4.2.6.8 and 6.1.1.4'
H H 0.0000 0.0000 'International Tables Vol C Tables 4.2.6.8 and 6.1.1.4'
N N 0.0061 0.0033 'International Tables Vol C Tables 4.2.6.8 and 6.1.1.4'
O O 0.0106 0.0060 'International Tables Vol C Tables 4.2.6.8 and 6.1.1.4'
F F 0.0171 0.0103 'International Tables Vol C Tables 4.2.6.8 and 6.1.1.4'
P P 0.1023 0.0942 'International Tables Vol C Tables 4.2.6.8 and 6.1.1.4'
Cu Cu 0.3201 1.2651 'International Tables Vol C Tables 4.2.6.8 and 6.1.1.4'
Se Se -0.0929 2.2259 'International Tables Vol C Tables 4.2.6.8 and 6.1.1.4'

loop_
_geom_angle_atom_site_label_1
_geom_angle_atom_site_label_2
_geom_angle_atom_site_label_3
_geom_angle
_geom_angle_site_symmetry_1
_geom_angle_site_symmetry_3
N1 C1 Se1 118.9(3) . 5_665
N1 C1 Se2 118.9(3) . .
Se1 C1 Se2 122.2(2) 5_665 .
N1 C2 C3 111.3(5) . .
N1 C2 H2A 109.4 . .
C3 C2 H2A 109.4 . .
N1 C2 H2B 109.4 . .
C3 C2 H2B 109.4 . .
H2A C2 H2B 108.0 . .
C2 C3 H3A 109.5 . .
C2 C3 H3B 109.5 . .
H3A C3 H3B 109.5 . .
C2 C3 H3C 109.5 . .
H3A C3 H3C 109.5 . .
H3B C3 H3C 109.5 . .
C5 C4 N1 112.4(5) . .
C5 C4 H4A 109.1 . .
N1 C4 H4A 109.1 . .
C5 C4 H4B 109.1 . .
N1 C4 H4B 109.1 . .
H4A C4 H4B 107.9 . .
C4 C5 H5A 109.5 . .
C4 C5 H5B 109.5 . .
H5A C5 H5B 109.5 . .
C4 C5 H5C 109.5 . .
H5A C5 H5C 109.5 . .
H5B C5 H5C 109.5 . .
N2 C6 Se6 118.7(3) . .
N2 C6 Se5 119.4(3) . .
Se6 C6 Se5 121.9(2) . .
N2 C7 C8 111.9(5) . .
N2 C7 H7A 109.2 . .
C8 C7 H7A 109.2 . .
N2 C7 H7B 109.2 . .
C8 C7 H7B 109.2 . .
H7A C7 H7B 107.9 . .
C7 C8 H8A 109.5 . .
C7 C8 H8B 109.5 . .
H8A C8 H8B 109.5 . .
C7 C8 H8C 109.5 . .
H8A C8 H8C 109.5 . .
H8B C8 H8C 109.5 . .
N2 C9 C10 111.2(5) . .
N2 C9 H9A 109.4 . .
C10 C9 H9A 109.4 . .
N2 C9 H9B 109.4 . .
C10 C9 H9B 109.4 . .
H9A C9 H9B 108.0 . .
C9 C10 H10A 109.5 . .
C9 C10 H10B 109.5 . .
H10A C10 H10B 109.5 . .
C9 C10 H10C 109.5 . .
H10A C10 H10C 109.5 . .
H10B C10 H10C 109.5 . .
N3 C11 Se3 119.5(4) . 5_665
N3 C11 Se4 118.2(4) . .
Se3 C11 Se4 122.2(2) 5_665 .
N3 C12 C13 111.9(6) . .
N3 C12 H12A 109.2 . .
C13 C12 H12A 109.2 . .
N3 C12 H12B 109.2 . .
C13 C12 H12B 109.2 . .
H12A C12 H12B 107.9 . .
C12 C13 H13A 109.5 . .
C12 C13 H13B 109.5 . .
H13A C13 H13B 109.5 . .
C12 C13 H13C 109.5 . .
H13A C13 H13C 109.5 . .
H13B C13 H13C 109.5 . .
N3 C14 C15 113.2(6) . .
N3 C14 H14A 108.9 . .
C15 C14 H14A 108.9 . .
N3 C14 H14B 108.9 . .
C15 C14 H14B 108.9 . .
H14A C14 H14B 107.8 . .
C14 C15 H15A 109.5 . .
C14 C15 H15B 109.5 . .
H15A C15 H15B 109.5 . .
C14 C15 H15C 109.5 . .
H15A C15 H15C 109.5 . .
H15B C15 H15C 109.5 . .
C17 C16 H16A 109.5 . .
C17 C16 H16B 109.5 . .
H16A C16 H16B 109.5 . .
C17 C16 H16C 109.5 . .
H16A C16 H16C 109.5 . .
H16B C16 H16C 109.5 . .
O1 C17 C18 120.7(15) . .
O1 C17 C16 114.5(15) . .
C18 C17 C16 124.7(10) . .
C17 C18 H18A 109.5 . .
C17 C18 H18B 109.5 . .
H18A C18 H18B 109.5 . .
C17 C18 H18C 109.5 . .
H18A C18 H18C 109.5 . .
H18B C18 H18C 109.5 . .
Cu5 Cu1 Se1 96.04(15) . .
Cu5 Cu1 Se4 96.47(15) . 5_665
Se1 Cu1 Se4 119.22(6) . 5_665
Cu5 Cu1 Se5 97.35(15) . .
Se1 Cu1 Se5 116.06(6) . .
Se4 Cu1 Se5 120.78(6) 5_665 .
Cu5 Cu1 Cu8 41.56(13) . .
Se1 Cu1 Cu8 130.41(7) . .
Se4 Cu1 Cu8 94.77(5) 5_665 .
Se5 Cu1 Cu8 62.61(5) . .
Cu5 Cu1 Cu7 40.11(13) . 5_665
Se1 Cu1 Cu7 94.06(5) . 5_665
Se4 Cu1 Cu7 62.54(5) 5_665 5_665
Se5 Cu1 Cu7 132.05(7) . 5_665
Cu8 Cu1 Cu7 69.45(6) . 5_665
Cu5 Cu1 Cu6 39.73(13) . .
Se1 Cu1 Cu6 62.42(4) . .
Se4 Cu1 Cu6 130.18(7) 5_665 .
Se5 Cu1 Cu6 93.20(5) . .
Cu8 Cu1 Cu6 68.10(6) . .
Cu7 Cu1 Cu6 67.65(6) 5_665 .
Cu5 Cu1 Cu4 57.40(14) . .
Se1 Cu1 Cu4 141.34(6) . .
Se4 Cu1 Cu4 93.29(5) 5_665 .
Se5 Cu1 Cu4 50.52(4) . .
Cu8 Cu1 Cu4 15.84(3) . .
Cu7 Cu1 Cu4 82.40(6) 5_665 .
Cu6 Cu1 Cu4 81.01(5) . .
Cu5 Cu1 Cu3 55.51(14) . 5_665
Se1 Cu1 Cu3 92.61(5) . 5_665
Se4 Cu1 Cu3 50.55(4) 5_665 5_665
Se5 Cu1 Cu3 143.61(6) . 5_665
Cu8 Cu1 Cu3 81.97(5) . 5_665
Cu7 Cu1 Cu3 15.40(3) 5_665 5_665
Cu6 Cu1 Cu3 80.18(5) . 5_665
Cu4 Cu1 Cu3 93.11(5) . 5_665
Cu5 Cu1 Cu2 55.31(14) . .
Se1 Cu1 Cu2 49.99(4) . .
Se4 Cu1 Cu2 141.23(6) 5_665 .
Se5 Cu1 Cu2 91.39(5) . .
Cu8 Cu1 Cu2 80.69(5) . .
Cu7 Cu1 Cu2 80.13(5) 5_665 .
Cu6 Cu1 Cu2 15.58(3) . .
Cu4 Cu1 Cu2 91.73(5) . .
Cu3 Cu1 Cu2 90.81(5) 5_665 .
Cu6 Cu2 Se6 95.34(13) . .
Cu6 Cu2 Se1 96.64(12) . .
Se6 Cu2 Se1 123.38(6) . .
Cu6 Cu2 Se3 93.10(13) . 5_665
Se6 Cu2 Se3 117.02(5) . 5_665
Se1 Cu2 Se3 117.27(5) . 5_665
Cu6 Cu2 Cu5 41.70(11) . .
Se6 Cu2 Cu5 97.37(5) . .
Se1 Cu2 Cu5 60.72(4) . .
Se3 Cu2 Cu5 126.86(7) 5_665 .
Cu6 Cu2 Cu7 38.31(11) . .
Se6 Cu2 Cu7 60.62(4) . .
Se1 Cu2 Cu7 128.06(6) . .
Se3 Cu2 Cu7 94.57(5) 5_665 .
Cu5 Cu2 Cu7 67.37(6) . .
Cu6 Cu2 Cu8 39.24(11) . 5_665
Se6 Cu2 Cu8 126.55(7) . 5_665
Se1 Cu2 Cu8 94.64(5) . 5_665
Se3 Cu2 Cu8 59.20(4) 5_665 5_665
Cu5 Cu2 Cu8 67.89(6) . 5_665
Cu7 Cu2 Cu8 66.48(5) . 5_665
Cu6 Cu2 Cu1 55.98(11) . .
Se6 Cu2 Cu1 96.88(5) . .
Se1 Cu2 Cu1 49.51(4) . .
Se3 Cu2 Cu1 136.91(6) 5_665 .
Cu5 Cu2 Cu1 14.28(3) . .
Cu7 Cu2 Cu1 78.95(5) . .
Cu8 Cu2 Cu1 79.70(5) 5_665 .
Cu7 Cu3 Se2 95.38(13) . .
Cu7 Cu3 Se4 96.82(13) . .
Se2 Cu3 Se4 124.45(5) . .
Cu7 Cu3 Se6 93.90(13) . .
Se2 Cu3 Se6 118.86(5) . .
Se4 Cu3 Se6 114.05(5) . .
Cu7 Cu3 Cu5 42.01(12) . 5_665
Se2 Cu3 Cu5 96.78(5) . 5_665
Se4 Cu3 Cu5 61.43(4) . 5_665
Se6 Cu3 Cu5 127.32(6) . 5_665
Cu7 Cu3 Cu8 39.14(11) . .
Se2 Cu3 Cu8 60.83(4) . .
Se4 Cu3 Cu8 130.45(7) . .
Se6 Cu3 Cu8 94.62(5) . .
Cu5 Cu3 Cu8 69.03(6) 5_665 .
Cu7 Cu3 Cu6 38.81(11) . .
Se2 Cu3 Cu6 127.02(6) . .
Se4 Cu3 Cu6 93.01(5) . .
Se6 Cu3 Cu6 60.23(4) . .
Cu5 Cu3 Cu6 67.47(5) 5_665 .
Cu8 Cu3 Cu6 66.39(5) . .
Cu7 Cu3 Cu1 56.45(12) . 5_665
Se2 Cu3 Cu1 96.53(5) . 5_665
Se4 Cu3 Cu1 50.16(4) . 5_665
Se6 Cu3 Cu1 136.78(6) . 5_665
Cu5 Cu3 Cu1 14.44(3) 5_665 5_665
Cu8 Cu3 Cu1 81.04(5) . 5_665
Cu6 Cu3 Cu1 79.18(5) . 5_665
Cu7 Cu3 Cu4 53.62(12) . .
Se2 Cu3 Cu4 49.48(3) . .
Se4 Cu3 Cu4 142.13(6) . .
Se6 Cu3 Cu4 93.20(5) . .
Cu5 Cu3 Cu4 81.33(5) 5_665 .
Cu8 Cu3 Cu4 14.52(3) . .
Cu6 Cu3 Cu4 77.71(5) . .
Cu1 Cu3 Cu4 91.97(5) 5_665 .
Cu8 Cu4 Se3 95.45(13) . .
Cu8 Cu4 Se5 97.73(13) . .
Se3 Cu4 Se5 125.96(5) . .
Cu8 Cu4 Se2 91.99(13) . .
Se3 Cu4 Se2 113.87(5) . .
Se5 Cu4 Se2 117.72(5) . .
Cu8 Cu4 Cu5 42.40(12) . .
Se3 Cu4 Cu5 96.86(5) . .
Se5 Cu4 Cu5 62.66(5) . .
Se2 Cu4 Cu5 128.19(7) . .
Cu8 Cu4 Cu7 38.19(11) . .
Se3 Cu4 Cu7 125.63(6) . .
Se5 Cu4 Cu7 94.18(5) . .
Se2 Cu4 Cu7 59.99(4) . .
Cu5 Cu4 Cu7 68.24(6) . .
Cu8 Cu4 Cu6 38.16(11) . 5_665
Se3 Cu4 Cu6 60.60(4) . 5_665
Se5 Cu4 Cu6 129.73(6) . 5_665
Se2 Cu4 Cu6 92.24(5) . 5_665
Cu5 Cu4 Cu6 67.08(5) . 5_665
Cu7 Cu4 Cu6 65.61(5) . 5_665
Cu8 Cu4 Cu1 57.27(12) . .
Se3 Cu4 Cu1 96.58(5) . .
Se5 Cu4 Cu1 51.30(4) . .
Se2 Cu4 Cu1 139.24(6) . .
Cu5 Cu4 Cu1 14.88(3) . .
Cu7 Cu4 Cu1 80.55(5) . .
Cu6 Cu4 Cu1 79.31(5) 5_665 .
Cu8 Cu4 Cu3 52.70(12) . .
Se3 Cu4 Cu3 134.38(6) . .
Se5 Cu4 Cu3 93.40(4) . .
Se2 Cu4 Cu3 48.10(3) . .
Cu5 Cu4 Cu3 80.43(5) . .
Cu7 Cu4 Cu3 14.54(3) . .
Cu6 Cu4 Cu3 77.10(5) 5_665 .
Cu1 Cu4 Cu3 91.28(5) . .
Cu1 Cu5 Cu8 123.65(16) . .
Cu1 Cu5 Cu7 125.65(17) . 5_665
Cu8 Cu5 Cu7 91.55(8) . 5_665
Cu1 Cu5 Cu6 126.20(17) . .
Cu8 Cu5 Cu6 89.62(8) . .
Cu7 Cu5 Cu6 89.24(8) 5_665 .
Cu1 Cu5 Se1 65.82(14) . .
Cu8 Cu5 Se1 151.96(7) . .
Cu7 Cu5 Se1 103.15(6) 5_665 .
Cu6 Cu5 Se1 67.17(5) . .
Cu1 Cu5 Se4 65.52(14) . 5_665
Cu8 Cu5 Se4 103.20(6) . 5_665
Cu7 Cu5 Se4 67.00(5) 5_665 5_665
Cu6 Cu5 Se4 152.95(7) . 5_665
Se1 Cu5 Se4 104.50(5) . 5_665
Cu1 Cu5 Se5 64.83(14) . .
Cu8 Cu5 Se5 66.38(5) . .
Cu7 Cu5 Se5 154.99(7) 5_665 .
Cu6 Cu5 Se5 101.66(6) . .
Se1 Cu5 Se5 101.83(5) . .
Se4 Cu5 Se5 105.28(5) 5_665 .
Cu1 Cu5 Cu4 107.72(15) . .
Cu8 Cu5 Cu4 15.93(4) . .
Cu7 Cu5 Cu4 102.81(7) 5_665 .
Cu6 Cu5 Cu4 100.88(7) . .
Se1 Cu5 Cu4 151.15(6) . .
Se4 Cu5 Cu4 97.05(5) 5_665 .
Se5 Cu5 Cu4 53.29(4) . .
Cu1 Cu5 Cu3 110.05(16) . 5_665
Cu8 Cu5 Cu3 102.48(7) . 5_665
Cu7 Cu5 Cu3 15.60(4) 5_665 5_665
Cu6 Cu5 Cu3 100.30(7) . 5_665
Se1 Cu5 Cu3 97.22(5) . 5_665
Se4 Cu5 Cu3 54.00(4) 5_665 5_665
Se5 Cu5 Cu3 155.19(6) . 5_665
Cu4 Cu5 Cu3 111.02(6) . 5_665
Cu1 Cu5 Cu2 110.41(16) . .
Cu8 Cu5 Cu2 100.63(7) . .
Cu7 Cu5 Cu2 100.14(7) 5_665 .
Cu6 Cu5 Cu2 15.80(4) . .
Se1 Cu5 Cu2 53.70(4) . .
Se4 Cu5 Cu2 153.06(6) 5_665 .
Se5 Cu5 Cu2 95.62(5) . .
Cu4 Cu5 Cu2 109.13(6) . .
Cu3 Cu5 Cu2 108.51(6) 5_665 .
Cu1 Cu5 Cu6 144.51(16) . 5_665
Cu8 Cu5 Cu6 46.21(5) . 5_665
Cu7 Cu5 Cu6 45.34(5) 5_665 5_665
Cu6 Cu5 Cu6 89.28(8) . 5_665
Se1 Cu5 Cu6 142.46(6) . 5_665
Se4 Cu5 Cu6 83.04(4) 5_665 5_665
Se5 Cu5 Cu6 111.66(5) . 5_665
Cu4 Cu5 Cu6 58.37(5) . 5_665
Cu3 Cu5 Cu6 57.17(4) 5_665 5_665
Cu2 Cu5 Cu6 105.07(7) . 5_665
Cu1 Cu5 Cu7 144.71(16) . .
Cu8 Cu5 Cu7 44.68(5) . .
Cu7 Cu5 Cu7 89.63(8) 5_665 .
Cu6 Cu5 Cu7 44.96(5) . .
Se1 Cu5 Cu7 110.79(5) . .
Se4 Cu5 Cu7 141.35(6) 5_665 .
Se5 Cu5 Cu7 82.74(4) . .
Cu4 Cu5 Cu7 57.07(4) . .
Cu3 Cu5 Cu7 105.23(7) 5_665 .
Cu2 Cu5 Cu7 57.12(5) . .
Cu6 Cu5 Cu7 59.38(5) 5_665 .
Cu1 Cu5 H0 179.25(19) . .
Cu8 Cu5 H0 55.60(6) . .
Cu7 Cu5 H0 54.71(6) 5_665 .
Cu6 Cu5 H0 54.18(6) . .
Se1 Cu5 H0 114.84(6) . .
Se4 Cu5 H0 114.45(6) 5_665 .
Se5 Cu5 H0 114.55(6) . .
Cu4 Cu5 H0 71.53(5) . .
Cu3 Cu5 H0 70.32(5) 5_665 .
Cu2 Cu5 H0 69.98(5) . .
Cu6 Cu5 H0 35.10(4) 5_665 .
Cu7 Cu5 H0 34.92(4) . .
Cu2 Cu6 Cu5 122.50(14) . .
Cu2 Cu6 Cu7 127.04(14) . .
Cu5 Cu6 Cu7 90.26(7) . .
Cu2 Cu6 Cu8 126.04(14) . 5_665
Cu5 Cu6 Cu8 90.63(7) . 5_665
Cu7 Cu6 Cu8 89.38(7) . 5_665
Cu2 Cu6 Se6 65.10(11) . .
Cu5 Cu6 Se6 107.11(6) . .
Cu7 Cu6 Se6 65.96(5) . .
Cu8 Cu6 Se6 149.03(6) 5_665 .
Cu2 Cu6 Se3 67.46(12) . 5_665
Cu5 Cu6 Se3 149.55(7) . 5_665
Cu7 Cu6 Se3 105.97(6) . 5_665
Cu8 Cu6 Se3 64.56(5) 5_665 5_665
Se6 Cu6 Se3 103.05(5) . 5_665
Cu2 Cu6 Se1 64.19(11) . .
Cu5 Cu6 Se1 64.71(5) . .
Cu7 Cu6 Se1 151.14(7) . .
Cu8 Cu6 Se1 104.25(5) 5_665 .
Se6 Cu6 Se1 106.25(5) . .
Se3 Cu6 Se1 102.86(5) 5_665 .
Cu2 Cu6 Cu1 108.44(13) . .
Cu5 Cu6 Cu1 14.06(4) . .
Cu7 Cu6 Cu1 100.03(7) . .
Cu8 Cu6 Cu1 100.75(7) 5_665 .
Se6 Cu6 Cu1 101.76(5) . .
Se3 Cu6 Cu1 149.59(6) 5_665 .
Se1 Cu6 Cu1 52.91(4) . .
Cu2 Cu6 Cu3 112.61(13) . .
Cu5 Cu6 Cu3 100.89(7) . .
Cu7 Cu6 Cu3 14.48(4) . .
Cu8 Cu6 Cu3 98.98(7) 5_665 .
Se6 Cu6 Cu3 53.53(4) . .
Se3 Cu6 Cu3 100.29(5) 5_665 .
Se1 Cu6 Cu3 152.49(5) . .
Cu1 Cu6 Cu3 108.54(6) . .
Cu2 Cu6 Cu4 111.99(13) . 5_665
Cu5 Cu6 Cu4 101.19(7) . 5_665
Cu7 Cu6 Cu4 98.60(6) . 5_665
Cu8 Cu6 Cu4 14.12(4) 5_665 5_665
Se6 Cu6 Cu4 147.43(5) . 5_665
Se3 Cu6 Cu4 51.73(4) 5_665 5_665
Se1 Cu6 Cu4 100.15(5) . 5_665
Cu1 Cu6 Cu4 109.35(6) . 5_665
Cu3 Cu6 Cu4 105.81(6) . 5_665
Cu2 Cu6 Cu8 142.92(14) . .
Cu5 Cu6 Cu8 44.85(5) . .
Cu7 Cu6 Cu8 45.43(5) . .
Cu8 Cu6 Cu8 90.94(7) 5_665 .
Se6 Cu6 Cu8 84.74(4) . .
Se3 Cu6 Cu8 144.57(6) 5_665 .
Se1 Cu6 Cu8 108.03(5) . .
Cu1 Cu6 Cu8 55.19(4) . .
Cu3 Cu6 Cu8 56.57(4) . .
Cu4 Cu6 Cu8 105.04(6) 5_665 .
Cu2 Cu6 Cu7 142.55(13) . 5_665
Cu5 Cu6 Cu7 45.25(5) . 5_665
Cu7 Cu6 Cu7 90.36(7) . 5_665
Cu8 Cu6 Cu7 45.39(5) 5_665 5_665
Se6 Cu6 Cu7 145.36(6) . 5_665
Se3 Cu6 Cu7 107.80(5) 5_665 5_665
Se1 Cu6 Cu7 82.03(4) . 5_665
Cu1 Cu6 Cu7 55.95(4) . 5_665
Cu3 Cu6 Cu7 104.81(7) . 5_665
Cu4 Cu6 Cu7 56.48(4) 5_665 5_665
Cu8 Cu6 Cu7 60.95(4) . 5_665
Cu2 Cu6 H0 177.57(15) . .
Cu5 Cu6 H0 55.14(6) . .
Cu7 Cu6 H0 54.64(5) . .
Cu8 Cu6 H0 54.61(5) 5_665 .
Se6 Cu6 H0 115.67(6) . .
Se3 Cu6 H0 114.20(6) 5_665 .
Se1 Cu6 H0 113.46(6) . .
Cu1 Cu6 H0 69.21(5) . .
Cu3 Cu6 H0 69.11(5) . .
Cu4 Cu6 H0 68.71(5) 5_665 .
Cu8 Cu6 H0 36.33(4) . .
Cu7 Cu6 H0 35.71(4) 5_665 .
Cu3 Cu7 Cu5 122.39(15) . 5_665
Cu3 Cu7 Cu8 126.21(15) . .
Cu5 Cu7 Cu8 92.06(8) 5_665 .
Cu3 Cu7 Cu6 126.71(14) . .
Cu5 Cu7 Cu6 89.77(7) 5_665 .
Cu8 Cu7 Cu6 88.87(7) . .
Cu3 Cu7 Se2 65.49(12) . .
Cu5 Cu7 Se2 106.15(6) 5_665 .
Cu8 Cu7 Se2 65.84(5) . .
Cu6 Cu7 Se2 150.05(7) . .
Cu3 Cu7 Se6 67.03(12) . .
Cu5 Cu7 Se6 148.88(7) 5_665 .
Cu8 Cu7 Se6 105.26(6) . .
Cu6 Cu7 Se6 65.46(5) . .
Se2 Cu7 Se6 104.51(5) . .
Cu3 Cu7 Se4 64.47(12) . .
Cu5 Cu7 Se4 65.25(5) 5_665 .
Cu8 Cu7 Se4 154.34(7) . .
Cu6 Cu7 Se4 102.19(5) . .
Se2 Cu7 Se4 107.47(5) . .
Se6 Cu7 Se4 100.39(5) . .
Cu3 Cu7 Cu1 108.15(14) . 5_665
Cu5 Cu7 Cu1 14.24(4) 5_665 5_665
Cu8 Cu7 Cu1 102.34(7) . 5_665
Cu6 Cu7 Cu1 99.68(7) . 5_665
Se2 Cu7 Cu1 101.18(5) . 5_665
Se6 Cu7 Cu1 148.08(6) . 5_665
Se4 Cu7 Cu1 53.31(4) . 5_665
Cu3 Cu7 Cu4 111.83(13) . .
Cu5 Cu7 Cu4 102.86(7) 5_665 .
Cu8 Cu7 Cu4 14.43(4) . .
Cu6 Cu7 Cu4 98.35(7) . .
Se2 Cu7 Cu4 53.93(4) . .
Se6 Cu7 Cu4 99.30(5) . .
Se4 Cu7 Cu4 156.02(6) . .
Cu1 Cu7 Cu4 111.12(6) 5_665 .
Cu3 Cu7 Cu2 112.11(13) . .
Cu5 Cu7 Cu2 100.37(7) 5_665 .
Cu8 Cu7 Cu2 98.49(7) . .
Cu6 Cu7 Cu2 14.65(4) . .
Se2 Cu7 Cu2 149.34(6) . .
Se6 Cu7 Cu2 52.25(4) . .
Se4 Cu7 Cu2 97.37(5) . .
Cu1 Cu7 Cu2 108.10(6) 5_665 .
Cu4 Cu7 Cu2 105.49(6) . .
Cu3 Cu7 Cu6 143.55(14) . 5_665
Cu5 Cu7 Cu6 45.51(5) 5_665 5_665
Cu8 Cu7 Cu6 46.56(5) . 5_665
Cu6 Cu7 Cu6 89.64(7) . 5_665
Se2 Cu7 Cu6 84.28(4) . 5_665
Se6 Cu7 Cu6 144.53(6) . 5_665
Se4 Cu7 Cu6 109.70(5) . 5_665
Cu1 Cu7 Cu6 56.40(5) 5_665 5_665
Cu4 Cu7 Cu6 57.90(4) . 5_665
Cu2 Cu7 Cu6 104.28(7) . 5_665
Cu3 Cu7 Cu5 147.24(14) . .
Cu5 Cu7 Cu5 90.37(8) 5_665 .
Cu8 Cu7 Cu5 44.10(5) . .
Cu6 Cu7 Cu5 44.78(5) . .
Se2 Cu7 Cu5 108.59(5) . .
Se6 Cu7 Cu5 84.85(4) . .
Se4 Cu7 Cu5 140.86(6) . .
Cu1 Cu7 Cu5 104.61(7) 5_665 .
Cu4 Cu7 Cu5 54.69(4) . .
Cu2 Cu7 Cu5 55.51(4) . .
Cu6 Cu7 Cu5 59.98(5) 5_665 .
Cu3 Cu7 H0 177.58(16) . .
Cu5 Cu7 H0 55.21(6) 5_665 .
Cu8 Cu7 H0 55.32(6) . .
Cu6 Cu7 H0 54.18(5) . .
Se2 Cu7 H0 114.96(6) . .
Se6 Cu7 H0 114.80(6) . .
Se4 Cu7 H0 113.32(6) . .
Cu1 Cu7 H0 69.44(5) 5_665 .
Cu4 Cu7 H0 69.73(5) . .
Cu2 Cu7 H0 68.82(5) . .
Cu6 Cu7 H0 35.47(4) 5_665 .
Cu5 Cu7 H0 35.16(4) . .
Cu4 Cu8 Cu5 121.67(15) . .
Cu4 Cu8 Cu7 127.38(14) . .
Cu5 Cu8 Cu7 91.22(8) . .
Cu4 Cu8 Cu6 127.72(14) . 5_665
Cu5 Cu8 Cu6 89.31(7) . 5_665
Cu7 Cu8 Cu6 88.06(7) . 5_665
Cu4 Cu8 Se3 65.27(12) . .
Cu5 Cu8 Se3 106.05(6) . .
Cu7 Cu8 Se3 148.16(7) . .
Cu6 Cu8 Se3 66.12(5) 5_665 .
Cu4 Cu8 Se2 68.71(12) . .
Cu5 Cu8 Se2 152.63(7) . .
Cu7 Cu8 Se2 65.69(5) . .
Cu6 Cu8 Se2 103.65(6) 5_665 .
Se3 Cu8 Se2 101.26(5) . .
Cu4 Cu8 Se5 63.40(12) . .
Cu5 Cu8 Se5 66.35(5) . .
Cu7 Cu8 Se5 103.52(6) . .
Cu6 Cu8 Se5 152.89(7) 5_665 .
Se3 Cu8 Se5 107.86(5) . .
Se2 Cu8 Se5 103.45(5) . .
Cu4 Cu8 Cu1 106.89(14) . .
Cu5 Cu8 Cu1 14.79(4) . .
Cu7 Cu8 Cu1 101.81(7) . .
Cu6 Cu8 Cu1 99.86(7) 5_665 .
Se3 Cu8 Cu1 100.78(5) . .
Se2 Cu8 Cu1 152.71(6) . .
Se5 Cu8 Cu1 54.11(4) . .
Cu4 Cu8 Cu3 112.78(13) . .
Cu5 Cu8 Cu3 102.02(7) . .
Cu7 Cu8 Cu3 14.65(4) . .
Cu6 Cu8 Cu3 97.99(7) 5_665 .
Se3 Cu8 Cu3 147.22(6) . .
Se2 Cu8 Cu3 52.85(4) . .
Se5 Cu8 Cu3 98.63(5) . .
Cu1 Cu8 Cu3 110.41(6) . .
Cu4 Cu8 Cu2 113.07(13) . 5_665
Cu5 Cu8 Cu2 100.10(7) . 5_665
Cu7 Cu8 Cu2 97.77(7) . 5_665
Cu6 Cu8 Cu2 14.73(4) 5_665 5_665
Se3 Cu8 Cu2 53.57(4) . 5_665
Se2 Cu8 Cu2 97.57(5) . 5_665
Se5 Cu8 Cu2 154.74(5) . 5_665
Cu1 Cu8 Cu2 108.43(6) . 5_665
Cu3 Cu8 Cu2 105.22(6) . 5_665
Cu4 Cu8 Cu6 143.08(14) . .
Cu5 Cu8 Cu6 45.53(5) . .
Cu7 Cu8 Cu6 45.70(5) . .
Cu6 Cu8 Cu6 89.06(7) 5_665 .
Se3 Cu8 Cu6 144.22(6) . .
Se2 Cu8 Cu6 109.75(5) . .
Se5 Cu8 Cu6 82.25(4) . .
Cu1 Cu8 Cu6 56.71(5) . .
Cu3 Cu8 Cu6 57.04(4) . .
Cu2 Cu8 Cu6 103.77(7) 5_665 .
Cu4 Cu8 Cu7 143.11(14) . 5_665
Cu5 Cu8 Cu7 44.43(5) . 5_665
Cu7 Cu8 Cu7 89.41(8) . 5_665
Cu6 Cu8 Cu7 44.88(5) 5_665 5_665
Se3 Cu8 Cu7 85.01(4) . 5_665
Se2 Cu8 Cu7 142.30(6) . 5_665
Se5 Cu8 Cu7 109.90(5) . 5_665
Cu1 Cu8 Cu7 55.80(5) . 5_665
Cu3 Cu8 Cu7 104.05(7) . 5_665
Cu2 Cu8 Cu7 56.42(4) 5_665 5_665
Cu6 Cu8 Cu7 59.54(4) . 5_665
Cu4 Cu8 H0 176.94(16) . .
Cu5 Cu8 H0 55.29(6) . .
Cu7 Cu8 H0 54.52(6) . .
Cu6 Cu8 H0 53.38(5) 5_665 .
Se3 Cu8 H0 114.53(6) . .
Se2 Cu8 H0 114.14(6) . .
Se5 Cu8 H0 114.27(6) . .
Cu1 Cu8 H0 70.08(5) . .
Cu3 Cu8 H0 69.17(5) . .
Cu2 Cu8 H0 68.09(5) 5_665 .
Cu6 Cu8 H0 35.68(4) . .
Cu7 Cu8 H0 34.88(3) 5_665 .
C1 N1 C2 123.5(4) . .
C1 N1 C4 122.8(4) . .
C2 N1 C4 113.7(4) . .
C6 N2 C9 122.9(4) . .
C6 N2 C7 123.4(4) . .
C9 N2 C7 113.7(4) . .
C11 N3 C14 121.5(5) . .
C11 N3 C12 124.0(5) . .
C14 N3 C12 114.5(4) . .
F2 P1 F1 91.7(2) . .
F2 P1 F1 91.7(2) . 2_665
F1 P1 F1 176.6(4) . 2_665
F2 P1 F1 91.7(2) . 4_565
F1 P1 F1 89.950(15) . 4_565
F1 P1 F1 89.950(14) 2_665 4_565
F2 P1 F1 91.7(2) . 3_655
F1 P1 F1 89.950(14) . 3_655
F1 P1 F1 89.950(15) 2_665 3_655
F1 P1 F1 176.6(4) 4_565 3_655
F2 P1 F3 180.0 . .
F1 P1 F3 88.3(2) . .
F1 P1 F3 88.3(2) 2_665 .
F1 P1 F3 88.3(2) 4_565 .
F1 P1 F3 88.3(2) 3_655 .
F4 P2 F4 180.0 7_566 .
F4 P2 F5 89.6(2) 7_566 8_666
F4 P2 F5 90.4(2) . 8_666
F4 P2 F5 89.6(2) 7_566 7_566
F4 P2 F5 90.4(2) . 7_566
F5 P2 F5 179.2(5) 8_666 7_566
F4 P2 F5 90.4(2) 7_566 2_565
F4 P2 F5 89.6(2) . 2_565
F5 P2 F5 90.003(5) 8_666 2_565
F5 P2 F5 90.003(6) 7_566 2_565
F4 P2 F5 90.4(2) 7_566 .
F4 P2 F5 89.6(2) . .
F5 P2 F5 90.007(5) 8_666 .
F5 P2 F5 90.000(6) 7_566 .
F5 P2 F5 179.2(5) 2_565 .
C1 Se1 Cu1 114.34(13) 5_665 .
C1 Se1 Cu2 99.40(13) 5_665 .
Cu1 Se1 Cu2 80.50(5) . .
C1 Se1 Cu5 105.19(13) 5_665 .
Cu1 Se1 Cu5 18.14(3) . .
Cu2 Se1 Cu5 65.58(5) . .
C1 Se1 Cu6 95.78(13) 5_665 .
Cu1 Se1 Cu6 64.67(5) . .
Cu2 Se1 Cu6 19.17(3) . .
Cu5 Se1 Cu6 48.12(5) . .
C1 Se2 Cu3 110.42(13) . .
C1 Se2 Cu4 102.57(12) . .
Cu3 Se2 Cu4 82.41(5) . .
C1 Se2 Cu7 103.11(13) . .
Cu3 Se2 Cu7 19.13(3) . .
Cu4 Se2 Cu7 66.08(5) . .
C1 Se2 Cu8 97.67(12) . .
Cu3 Se2 Cu8 66.32(5) . .
Cu4 Se2 Cu8 19.29(3) . .
Cu7 Se2 Cu8 48.47(5) . .
C11 Se3 Cu4 110.20(14) 5_665 .
C11 Se3 Cu2 100.78(13) 5_665 5_665
Cu4 Se3 Cu2 84.35(5) . 5_665
C11 Se3 Cu8 103.59(13) 5_665 .
Cu4 Se3 Cu8 19.28(3) . .
Cu2 Se3 Cu8 67.23(5) 5_665 .
C11 Se3 Cu6 96.74(13) 5_665 5_665
Cu4 Se3 Cu6 67.67(5) . 5_665
Cu2 Se3 Cu6 19.44(3) 5_665 5_665
Cu8 Se3 Cu6 49.31(5) . 5_665
C11 Se4 Cu1 112.48(14) . 5_665
C11 Se4 Cu3 103.33(13) . .
Cu1 Se4 Cu3 79.29(5) 5_665 .
C11 Se4 Cu5 104.42(14) . 5_665
Cu1 Se4 Cu5 18.01(3) 5_665 5_665
Cu3 Se4 Cu5 64.57(5) . 5_665
C11 Se4 Cu7 98.32(13) . .
Cu1 Se4 Cu7 64.15(5) 5_665 .
Cu3 Se4 Cu7 18.72(3) . .
Cu5 Se4 Cu7 47.74(5) 5_665 .
C6 Se5 Cu4 106.70(13) . .
C6 Se5 Cu1 112.12(13) . .
Cu4 Se5 Cu1 78.18(5) . .
C6 Se5 Cu5 104.48(13) . .
Cu4 Se5 Cu5 64.05(5) . .
Cu1 Se5 Cu5 17.82(3) . .
C6 Se5 Cu8 100.66(13) . .
Cu4 Se5 Cu8 18.87(3) . .
Cu1 Se5 Cu8 63.28(5) . .
Cu5 Se5 Cu8 47.27(5) . .
C6 Se6 Cu2 107.28(13) . .
C6 Se6 Cu3 105.59(13) . .
Cu2 Se6 Cu3 83.51(5) . .
C6 Se6 Cu6 102.12(13) . .
Cu2 Se6 Cu6 19.56(3) . .
Cu3 Se6 Cu6 66.24(5) . .
C6 Se6 Cu7 100.39(13) . .
Cu2 Se6 Cu7 67.12(5) . .
Cu3 Se6 Cu7 19.07(3) . .
Cu6 Se6 Cu7 48.58(5) . .

loop_
_geom_bond_atom_site_label_1
_geom_bond_atom_site_label_2
_geom_bond_distance
_geom_bond_site_symmetry_2
C1 N1 1.305(5) .
C1 Se1 1.894(4) 5_665
C1 Se2 1.902(4) .
C2 N1 1.474(7) .
C2 C3 1.505(9) .
C2 H2A 0.9700 .
C2 H2B 0.9700 .
C3 H3A 0.9600 .
C3 H3B 0.9600 .
C3 H3C 0.9600 .
C4 C5 1.460(9) .
C4 N1 1.485(7) .
C4 H4A 0.9700 .
C4 H4B 0.9700 .
C5 H5A 0.9600 .
C5 H5B 0.9600 .
C5 H5C 0.9600 .
C6 N2 1.310(5) .
C6 Se6 1.894(4) .
C6 Se5 1.903(5) .
C7 N2 1.479(7) .
C7 C8 1.494(9) .
C7 H7A 0.9700 .
C7 H7B 0.9700 .
C8 H8A 0.9600 .
C8 H8B 0.9600 .
C8 H8C 0.9600 .
C9 N2 1.477(7) .
C9 C10 1.517(10) .
C9 H9A 0.9700 .
C9 H9B 0.9700 .
C10 H10A 0.9600 .
C10 H10B 0.9600 .
C10 H10C 0.9600 .
C11 N3 1.322(6) .
C11 Se3 1.878(5) 5_665
C11 Se4 1.900(5) .
C12 N3 1.494(8) .
C12 C13 1.497(10) .
C12 H12A 0.9700 .
C12 H12B 0.9700 .
C13 H13A 0.9600 .
C13 H13B 0.9600 .
C13 H13C 0.9600 .
C14 N3 1.477(7) .
C14 C15 1.521(11) .
C14 H14A 0.9700 .
C14 H14B 0.9700 .
C15 H15A 0.9600 .
C15 H15B 0.9600 .
C15 H15C 0.9600 .
C16 C17 1.463(9) .
C16 H16A 0.9600 .
C16 H16B 0.9600 .
C16 H16C 0.9600 .
C17 O1 1.154(8) .
C17 C18 1.454(9) .
C18 H18A 0.9600 .
C18 H18B 0.9600 .
C18 H18C 0.9600 .
Cu1 Cu5 0.7845(13) .
Cu1 Se1 2.2992(13) .
Cu1 Se4 2.3088(13) 5_665
Cu1 Se5 2.3207(13) .
Cu1 Cu8 2.5588(18) .
Cu1 Cu7 2.5913(18) 5_665
Cu1 Cu6 2.6051(18) .
Cu1 Cu4 2.9105(18) .
Cu1 Cu3 2.9547(18) 5_665
Cu1 Cu2 2.9819(18) .
Cu2 Cu6 0.8445(13) .
Cu2 Se6 2.2876(12) .
Cu2 Se1 2.3155(13) .
Cu2 Se3 2.3440(13) 5_665
Cu2 Cu5 2.6162(18) .
Cu2 Cu7 2.6655(19) .
Cu2 Cu8 2.6864(18) 5_665
Cu3 Cu7 0.8257(13) .
Cu3 Se2 2.2923(12) .
Cu3 Se4 2.3220(12) .
Cu3 Se6 2.3265(12) .
Cu3 Cu5 2.5923(18) 5_665
Cu3 Cu8 2.6338(18) .
Cu3 Cu6 2.6478(18) .
Cu3 Cu1 2.9547(18) 5_665
Cu3 Cu4 3.0527(17) .
Cu4 Cu8 0.8301(14) .
Cu4 Se3 2.2833(12) .
Cu4 Se5 2.2952(13) .
Cu4 Se2 2.3412(12) .
Cu4 Cu5 2.5741(18) .
Cu4 Cu7 2.6478(17) .
Cu4 Cu6 2.6906(18) 5_665
Cu5 Cu8 2.0394(18) .
Cu5 Cu7 2.0545(18) 5_665
Cu5 Cu6 2.0637(18) .
Cu5 Se1 2.5063(13) .
Cu5 Se4 2.5208(13) 5_665
Cu5 Se5 2.5430(13) .
Cu5 Cu3 2.5924(18) 5_665
Cu5 Cu6 2.911(2) 5_665
Cu5 Cu7 2.930(2) .
Cu5 H0 1.7945(16) .
Cu6 Cu7 2.0701(18) .
Cu6 Cu8 2.1014(18) 5_665
Cu6 Se6 2.5111(13) .
Cu6 Se3 2.5341(13) 5_665
Cu6 Se1 2.5549(13) .
Cu6 Cu4 2.6905(18) 5_665
Cu6 Cu8 2.892(2) .
Cu6 Cu7 2.893(2) 5_665
Cu6 H0 1.7733(15) .
Cu7 Cu5 2.0545(18) 5_665
Cu7 Cu8 2.0604(18) .
Cu7 Se2 2.5082(13) .
Cu7 Se6 2.5210(13) .
Cu7 Se4 2.5551(13) .
Cu7 Cu1 2.5914(18) 5_665
Cu7 Cu6 2.893(2) 5_665
Cu7 H0 1.7837(16) .
Cu8 Cu6 2.1014(18) 5_665
Cu8 Se3 2.5026(13) .
Cu8 Se2 2.5111(13) .
Cu8 Se5 2.5436(13) .
Cu8 Cu2 2.6864(18) 5_665
Cu8 Cu7 2.934(2) 5_665
Cu8 H0 1.8012(16) .
F1 P1 1.576(4) .
F2 P1 1.556(9) .
F3 P1 1.595(8) .
F4 P2 1.535(7) .
F5 P2 1.564(4) .
P1 F1 1.577(4) 2_665
P1 F1 1.577(4) 4_565
P1 F1 1.577(4) 3_655
P2 F4 1.535(7) 7_566
P2 F5 1.564(4) 8_666
P2 F5 1.564(4) 7_566
P2 F5 1.564(4) 2_565
Se1 C1 1.894(4) 5_665
Se3 C11 1.878(5) 5_665
Se3 Cu2 2.3440(13) 5_665
Se3 Cu6 2.5341(13) 5_665
Se4 Cu1 2.3090(13) 5_665
Se4 Cu5 2.5208(13) 5_665
